data_4302958
loop_
_publ_author_name
'Pilar Amo-Ochoa'
'Oscar Castillo'
'Simone S. Alexandre'
'Lorena Welte'
'Pedro J. de Pablo'
'M Isabel Rodr\'iguez-Tapiador'
'Julio G\'omez-Herrero'
'F\'elix Zamora'

_publ_section_title
;
Synthesis of Designed Conductive One-Dimensional Coordination Polymers of
Ni(II) with 6-Mercaptopurine and 6-Thioguanine
;
_journal_name_full 'Inorganic Chemistry'
_journal_page_first 7931
_journal_page_last 7936
_journal_paper_doi 10.1021/ic900896w
_journal_volume 48
_journal_year 2009
_chemical_formula_iupac 'C10 H10 N8 Ni O2 S2'
_chemical_formula_moiety 'C10 H6 N8 Ni S2, 2(H2 O)'
_chemical_formula_sum 'C10 H10 N8 Ni O2 S2'
_chemical_formula_weight 397.09
_chemical_name_systematic
;
catena-(bis(mu-6-mercaptopurinato-N,S,S)nickel(II) dihydrate)
;
_space_group_IT_number 2
_symmetry_cell_setting triclinic
_symmetry_space_group_name_Hall '-P 1'
_symmetry_space_group_name_H-M 'P -1'
_atom_sites_solution_hydrogens geom
_atom_sites_solution_primary direct
_atom_sites_solution_secondary difmap
_audit_creation_method SHELXL-97
_cell_angle_alpha 111.246(11)
_cell_angle_beta 95.740(10)
_cell_angle_gamma 99.951(13)
_cell_formula_units_Z 1
_cell_length_a 3.6770(5)
_cell_length_b 9.1056(11)
_cell_length_c 11.121(2)
_cell_measurement_reflns_used 2888
_cell_measurement_temperature 293(2)
_cell_measurement_theta_max 28.14
_cell_measurement_theta_min 3.72
_cell_volume 336.41(9)
_computing_cell_refinement 'CrysAlis CCD (Oxford Diffraction, 2003)'
_computing_data_collection 'CrysAlis CCD (Oxford Diffraction, 2003)'
_computing_data_reduction 'CrysAlis RED (Oxford Diffraction, 2003)'
_computing_molecular_graphics 'Ortep-3 (Farrugia, 1997)'
_computing_publication_material 'WinGX (Farrugia, 1999)'
_computing_structure_refinement 'SHELXL-97 (Sheldrick, 1997)'
_computing_structure_solution 'Sir92 (Altamore et al., 1993)'
_diffrn_ambient_temperature 293(2)
_diffrn_measured_fraction_theta_full 0.870
_diffrn_measured_fraction_theta_max 0.870
_diffrn_measurement_device_type Xcalibur
_diffrn_measurement_method \w
_diffrn_radiation_monochromator graphite
_diffrn_radiation_source 'fine-focus sealed tube'
_diffrn_radiation_type MoK\a
_diffrn_radiation_wavelength 0.71069
_diffrn_reflns_av_R_equivalents 0.0000
_diffrn_reflns_av_sigmaI/netI 0.2522
_diffrn_reflns_limit_h_max 4
_diffrn_reflns_limit_h_min -4
_diffrn_reflns_limit_k_max 12
_diffrn_reflns_limit_k_min -12
_diffrn_reflns_limit_l_max 14
_diffrn_reflns_limit_l_min -14
_diffrn_reflns_number 1423
_diffrn_reflns_theta_full 28.14
_diffrn_reflns_theta_max 28.14
_diffrn_reflns_theta_min 3.72
_diffrn_standards_decay_% 0
_diffrn_standards_interval_count 0
_diffrn_standards_interval_time 0
_diffrn_standards_number 0
_exptl_absorpt_coefficient_mu 1.777
_exptl_absorpt_correction_T_max 0.973
_exptl_absorpt_correction_T_min 0.965
_exptl_absorpt_correction_type analytical
_exptl_absorpt_process_details
;
CrysAlis RED, Oxford Diffraction Ltd.,
Version 1.170.32 (release 06.06.2003 CrysAlis170 VC++)
(compiled Jun  6 2003,13:53:32)
Analytical numeric absorption correction using a multifaceted crystal
model based on expressions derived by R.C. Clark & J.S. Reid.
;
_exptl_crystal_colour 'dark blue'
_exptl_crystal_density_diffrn 1.960
_exptl_crystal_density_method 'not measured'
_exptl_crystal_description prism
_exptl_crystal_F_000 202
_exptl_crystal_size_max 0.05
_exptl_crystal_size_mid 0.01
_exptl_crystal_size_min 0.01
_refine_diff_density_max 0.931
_refine_diff_density_min -0.491
_refine_diff_density_rms 0.111
_refine_ls_extinction_method none
_refine_ls_goodness_of_fit_ref 0.671
_refine_ls_hydrogen_treatment constr
_refine_ls_matrix_type full
_refine_ls_number_parameters 107
_refine_ls_number_reflns 1423
_refine_ls_number_restraints 0
_refine_ls_restrained_S_all 0.671
_refine_ls_R_factor_all 0.1292
_refine_ls_R_factor_gt 0.0477
_refine_ls_shift/su_max 0.000
_refine_ls_shift/su_mean 0.000
_refine_ls_structure_factor_coef Fsqd
_refine_ls_weighting_details 'calc w=1/[\s^2^(Fo^2^)+(0.0226P)^2^] where P=(Fo^2^+2Fc^2^)/3'
_refine_ls_weighting_scheme calc
_refine_ls_wR_factor_gt 0.0804
_refine_ls_wR_factor_ref 0.0897
_reflns_number_gt 605
_reflns_number_total 1423
_reflns_threshold_expression >2sigma(I)
_cod_data_source_file ic900896w_si_001_1.cif
_cod_data_source_block Ni-1
_cod_database_code 4302958

loop_
_symmetry_equiv_pos_as_xyz
'x, y, z'
'-x, -y, -z'

loop_
_atom_site_label
_atom_site_type_symbol
_atom_site_fract_x
_atom_site_fract_y
_atom_site_fract_z
_atom_site_U_iso_or_equiv
_atom_site_adp_type
_atom_site_occupancy
_atom_site_symmetry_multiplicity
_atom_site_calc_flag
_atom_site_refinement_flags
_atom_site_disorder_assembly
_atom_site_disorder_group
Ni1 Ni 1.0000 0.0000 0.5000 0.0216(3) Uani 1 2 d S . .
N1 N 0.6101(9) 0.3798(4) 0.4011(3) 0.0243(9) Uani 1 1 d . . .
H1 H 0.5439 0.4554 0.4614 0.029 Uiso 0.50 1 calc PR . .
C2 C 0.6431(11) 0.3911(5) 0.2845(4) 0.0264(11) Uani 1 1 d . . .
H2 H 0.5949 0.4841 0.2759 0.032 Uiso 1 1 calc R . .
N3 N 0.7361(9) 0.2852(4) 0.1812(3) 0.0270(9) Uani 1 1 d . . .
C4 C 0.8074(11) 0.1578(5) 0.2039(4) 0.0220(11) Uani 1 1 d . . .
C5 C 0.7908(10) 0.1385(5) 0.3223(4) 0.0195(10) Uani 1 1 d . . .
C6 C 0.6815(11) 0.2489(5) 0.4234(4) 0.0192(10) Uani 1 1 d . . .
S6 S 0.6334(3) 0.21653(12) 0.56469(10) 0.0204(3) Uani 1 1 d . . .
N7 N 0.8970(8) 0.0002(4) 0.3179(3) 0.0153(8) Uani 1 1 d . . .
C8 C 0.9654(11) -0.0611(5) 0.1968(4) 0.0243(10) Uani 1 1 d . . .
H8 H 1.0438 -0.1577 0.1647 0.029 Uiso 1 1 calc R . .
N9 N 0.9142(9) 0.0253(4) 0.1235(3) 0.0220(9) Uani 1 1 d . . .
H9 H 0.9426 0.0021 0.0433 0.026 Uiso 0.50 1 calc PR . .
O1W O 0.700(2) 0.3968(6) -0.0253(5) 0.1448(19) Uani 1 1 d . . .

loop_
_atom_site_aniso_label
_atom_site_aniso_U_11
_atom_site_aniso_U_22
_atom_site_aniso_U_33
_atom_site_aniso_U_23
_atom_site_aniso_U_13
_atom_site_aniso_U_12
Ni1 0.0250(6) 0.0257(7) 0.0195(6) 0.0109(5) 0.0077(5) 0.0123(5)
N1 0.021(2) 0.024(2) 0.028(2) 0.0095(19) 0.0046(18) 0.0043(18)
C2 0.016(3) 0.026(3) 0.042(3) 0.019(3) 0.002(2) 0.008(2)
N3 0.023(2) 0.030(2) 0.032(2) 0.016(2) 0.0078(19) 0.0061(19)
C4 0.016(3) 0.032(3) 0.019(3) 0.012(2) 0.003(2) 0.005(2)
C5 0.012(3) 0.023(3) 0.022(3) 0.008(2) 0.002(2) 0.003(2)
C6 0.012(2) 0.021(3) 0.023(3) 0.007(2) 0.001(2) 0.003(2)
S6 0.0241(8) 0.0236(8) 0.0168(7) 0.0087(7) 0.0072(6) 0.0098(6)
N7 0.014(2) 0.018(2) 0.017(2) 0.0084(17) 0.0084(16) 0.0068(17)
C8 0.018(3) 0.029(3) 0.027(3) 0.013(2) 0.004(2) 0.004(2)
N9 0.025(2) 0.030(2) 0.014(2) 0.0114(19) 0.0063(17) 0.0070(19)
O1W 0.250(6) 0.117(3) 0.084(3) 0.051(3) 0.034(4) 0.053(4)

loop_
_atom_type_symbol
_atom_type_description
_atom_type_scat_dispersion_real
_atom_type_scat_dispersion_imag
_atom_type_scat_source
C C 0.0033 0.0016 'International Tables Vol C Tables 4.2.6.8 and 6.1.1.4'
H H 0.0000 0.0000 'International Tables Vol C Tables 4.2.6.8 and 6.1.1.4'
N N 0.0061 0.0033 'International Tables Vol C Tables 4.2.6.8 and 6.1.1.4'
Ni Ni 0.3393 1.1124 'International Tables Vol C Tables 4.2.6.8 and 6.1.1.4'
S S 0.1246 0.1234 'International Tables Vol C Tables 4.2.6.8 and 6.1.1.4'
O O 0.0106 0.0060 'International Tables Vol C Tables 4.2.6.8 and 6.1.1.4'

loop_
_geom_angle_atom_site_label_1
_geom_angle_atom_site_label_2
_geom_angle_atom_site_label_3
_geom_angle
_geom_angle_site_symmetry_1
_geom_angle_site_symmetry_3
_geom_angle_publ_flag
N7 Ni1 N7 180.000(1) . 2_756 ?
N7 Ni1 S6 85.62(10) . . ?
N7 Ni1 S6 94.38(10) 2_756 . ?
N7 Ni1 S6 94.38(10) . 2_756 ?
N7 Ni1 S6 85.62(10) 2_756 2_756 ?
S6 Ni1 S6 180.00(5) . 2_756 ?
N7 Ni1 S6 92.83(9) . 1_655 ?
N7 Ni1 S6 87.17(9) 2_756 1_655 ?
S6 Ni1 S6 91.46(3) . 1_655 ?
S6 Ni1 S6 88.54(3) 2_756 1_655 ?
N7 Ni1 S6 87.17(9) . 2_656 ?
N7 Ni1 S6 92.83(9) 2_756 2_656 ?
S6 Ni1 S6 88.54(3) . 2_656 ?
S6 Ni1 S6 91.46(3) 2_756 2_656 ?
S6 Ni1 S6 180.00(4) 1_655 2_656 ?
C2 N1 C6 120.3(4) . . ?
C2 N1 H1 119.9 . . ?
C6 N1 H1 119.9 . . ?
N3 C2 N1 127.6(4) . . ?
N3 C2 H2 116.2 . . ?
N1 C2 H2 116.2 . . ?
C2 N3 C4 111.8(3) . . ?
N3 C4 N9 129.5(4) . . ?
N3 C4 C5 124.4(4) . . ?
N9 C4 C5 106.1(4) . . ?
C6 C5 N7 128.1(4) . . ?
C6 C5 C4 121.1(4) . . ?
N7 C5 C4 110.8(4) . . ?
C5 C6 N1 114.8(4) . . ?
C5 C6 S6 120.4(3) . . ?
N1 C6 S6 124.8(3) . . ?
C6 S6 Ni1 90.56(15) . . ?
C6 S6 Ni1 103.88(14) . 1_455 ?
Ni1 S6 Ni1 91.46(3) . 1_455 ?
C8 N7 C5 102.3(3) . . ?
C8 N7 Ni1 144.5(3) . . ?
C5 N7 Ni1 110.8(2) . . ?
N7 C8 N9 115.7(4) . . ?
N7 C8 H8 122.1 . . ?
N9 C8 H8 122.1 . . ?
C8 N9 C4 104.9(3) . . ?
C8 N9 H9 127.5 . . ?
C4 N9 H9 127.5 . . ?

loop_
_geom_bond_atom_site_label_1
_geom_bond_atom_site_label_2
_geom_bond_distance
_geom_bond_site_symmetry_2
_geom_bond_publ_flag
Ni1 N7 2.023(3) . ?
Ni1 N7 2.023(3) 2_756 ?
Ni1 S6 2.5112(11) . ?
Ni1 S6 2.5112(11) 2_756 ?
Ni1 S6 2.6229(12) 1_655 ?
Ni1 S6 2.6229(12) 2_656 ?
N1 C2 1.353(5) . ?
N1 C6 1.364(5) . ?
N1 H1 0.8600 . ?
C2 N3 1.325(5) . ?
C2 H2 0.9300 . ?
N3 C4 1.336(5) . ?
C4 N9 1.364(5) . ?
C4 C5 1.395(5) . ?
C5 C6 1.359(5) . ?
C5 N7 1.368(5) . ?
C6 S6 1.721(4) . ?
S6 Ni1 2.6229(12) 1_455 ?
N7 C8 1.327(5) . ?
C8 N9 1.343(5) . ?
C8 H8 0.9300 . ?
N9 H9 0.8600 . ?
